data_4508860
loop_
_publ_author_name
'Zhou, Huajun'
'Lachgar, Abdessadek'

_publ_section_title
;
 Supramolecular Assemblies Built of [Nb6Cl12(CN)6]4-Octahedral Metal
 Clusters and [Mn(acacen)]+Complexes
;
_journal_issue 10
_journal_name_full 'Crystal Growth &amp; Design'
_journal_page_first 2384
_journal_paper_doi 10.1021/cg0603669
_journal_volume 6
_journal_year 2006
_chemical_formula_sum 'C54 H80.8 Cl12 Mn4 N14 Nb6 O12.4'
_chemical_formula_weight 2327.15
_chemical_name_systematic
; 
 ? 
;
_space_group_IT_number 2
_symmetry_cell_setting triclinic
_symmetry_space_group_name_Hall '-P 1'
_symmetry_space_group_name_H-M 'P -1'
_atom_sites_solution_hydrogens geom
_atom_sites_solution_primary direct
_atom_sites_solution_secondary difmap
_audit_creation_method SHELXL-97
_cell_angle_alpha 80.858(5)
_cell_angle_beta 75.619(5)
_cell_angle_gamma 74.272(5)
_cell_formula_units_Z 2
_cell_length_a 14.741(5)
_cell_length_b 16.175(5)
_cell_length_c 18.969(6)
_cell_measurement_reflns_used 6790
_cell_measurement_temperature 193(2)
_cell_measurement_theta_max 28.25
_cell_measurement_theta_min 3.94
_cell_volume 4197(2)
_computing_cell_refinement 'Bruker SMART'
_computing_data_collection 'Bruker SMART'
_computing_data_reduction 'Bruker SAINT'
_computing_molecular_graphics 'Bruker SHELXTL'
_computing_publication_material 'Bruker SHELXTL'
_computing_structure_refinement 'Bruker SHELXTL'
_computing_structure_solution 'Bruker SHELXTL'
_diffrn_ambient_temperature 193(2)
_diffrn_measured_fraction_theta_full 0.984
_diffrn_measured_fraction_theta_max 0.984
_diffrn_radiation_monochromator graphite
_diffrn_radiation_source 'fine-focus sealed tube'
_diffrn_radiation_type MoK\a
_diffrn_radiation_wavelength 0.71073
_diffrn_reflns_av_R_equivalents 0.0274
_diffrn_reflns_av_sigmaI/netI 0.0426
_diffrn_reflns_limit_h_max 19
_diffrn_reflns_limit_h_min -19
_diffrn_reflns_limit_k_max 21
_diffrn_reflns_limit_k_min -21
_diffrn_reflns_limit_l_max 24
_diffrn_reflns_limit_l_min -24
_diffrn_reflns_number 37139
_diffrn_reflns_theta_full 27.50
_diffrn_reflns_theta_max 27.50
_diffrn_reflns_theta_min 3.82
_exptl_absorpt_coefficient_mu 1.808
_exptl_absorpt_correction_T_max 1.00
_exptl_absorpt_correction_T_min 0.70
_exptl_absorpt_correction_type multi-scan
_exptl_absorpt_process_details
;
 Data were corrected for absorption effects using the 
 multi-scan technique (SADABS).  The ratio of minimum
 to maximum apparent transmission: 0.693736.
;
_exptl_crystal_colour red
_exptl_crystal_density_diffrn 1.842
_exptl_crystal_density_method 'not measured'
_exptl_crystal_description rhombohedral
_exptl_crystal_F_000 2304
_exptl_crystal_size_max 0.29
_exptl_crystal_size_mid 0.28
_exptl_crystal_size_min 0.08
_refine_diff_density_max 0.887
_refine_diff_density_min -0.775
_refine_diff_density_rms 0.106
_refine_ls_extinction_method none
_refine_ls_goodness_of_fit_ref 1.020
_refine_ls_hydrogen_treatment constr
_refine_ls_matrix_type full
_refine_ls_number_parameters 935
_refine_ls_number_reflns 18970
_refine_ls_number_restraints 0
_refine_ls_restrained_S_all 1.020
_refine_ls_R_factor_all 0.0430
_refine_ls_R_factor_gt 0.0341
_refine_ls_shift/su_max 0.003
_refine_ls_shift/su_mean 0.000
_refine_ls_structure_factor_coef Fsqd
_refine_ls_weighting_details 'calc w=1/[\s^2^(Fo^2^)+(0.0426P)^2^+2.5349P] where P=(Fo^2^+2Fc^2^)/3'
_refine_ls_weighting_scheme calc
_refine_ls_wR_factor_gt 0.0829
_refine_ls_wR_factor_ref 0.0881
_reflns_number_gt 15921
_reflns_number_total 18970
_reflns_threshold_expression >2sigma(I)
_cod_data_source_file cg0603669sup1.cif
_cod_data_source_block 4
_cod_original_sg_symbol_H-M P-1
_cod_original_formula_sum 'C54 H80.80 Cl12 Mn4 N14 Nb6 O12.40'
_cod_database_code 4508860

loop_
_symmetry_equiv_pos_as_xyz
'x, y, z'
'-x, -y, -z'

loop_
_atom_site_label
_atom_site_type_symbol
_atom_site_fract_x
_atom_site_fract_y
_atom_site_fract_z
_atom_site_U_iso_or_equiv
_atom_site_adp_type
_atom_site_occupancy
_atom_site_symmetry_multiplicity
_atom_site_calc_flag
_atom_site_refinement_flags
Nb1 Nb 0.367177(18) 1.000120(16) 0.070716(14) 0.01830(6) Uani 1 1 d .
Nb2 Nb -0.858583(19) 1.426261(17) 0.486071(15) 0.02126(6) Uani 1 1 d .
Nb3 Nb -1.04346(2) 1.396006(17) 0.479589(15) 0.02149(6) Uani 1 1 d .
Nb4 Nb -0.977100(19) 1.541721(17) 0.389857(14) 0.02061(6) Uani 1 1 d .
Nb5 Nb 0.548712(18) 1.033425(17) 0.082787(14) 0.01841(6) Uani 1 1 d .
Nb6 Nb 0.549868(18) 0.871425(16) 0.032495(14) 0.01867(6) Uani 1 1 d .
Mn1 Mn -0.11838(3) 1.37335(3) -0.09210(3) 0.02347(10) Uani 1 1 d .
Mn2 Mn 0.00682(3) 1.04789(3) 0.26590(3) 0.02356(10) Uani 1 1 d .
Mn3 Mn -0.39944(3) 1.13617(3) 0.33475(3) 0.02665(11) Uani 1 1 d .
Mn4 Mn 0.63049(4) 0.57280(3) 0.19615(3) 0.03204(12) Uani 1 1 d .
Cl1 Cl 0.40121(5) 1.03985(5) 0.17998(4) 0.02634(16) Uani 1 1 d .
Cl2 Cl 0.28640(5) 1.15297(5) 0.04566(4) 0.02590(16) Uani 1 1 d .
Cl3 Cl 0.40479(5) 0.84915(5) 0.12364(4) 0.02589(16) Uani 1 1 d .
Cl4 Cl 0.28667(5) 0.96096(5) -0.01447(4) 0.02492(15) Uani 1 1 d .
Cl5 Cl -0.88551(6) 1.29083(5) 0.46156(5) 0.03049(17) Uani 1 1 d .
Cl6 Cl -0.86168(6) 1.36290(5) 0.61369(4) 0.02802(16) Uani 1 1 d .
Cl7 Cl -0.78256(6) 1.53568(5) 0.50762(5) 0.03191(18) Uani 1 1 d .
Cl8 Cl -0.80807(6) 1.46153(6) 0.35316(4) 0.03163(18) Uani 1 1 d .
Cl9 Cl -1.08168(6) 1.33098(5) 0.60615(4) 0.02976(17) Uani 1 1 d .
Cl10 Cl 0.50013(6) 1.19194(5) 0.05778(4) 0.02582(16) Uani 1 1 d .
Cl11 Cl -1.02525(6) 1.42770(5) 0.34606(4) 0.02914(17) Uani 1 1 d .
Cl12 Cl 0.61787(6) 0.88716(5) 0.13497(4) 0.02726(16) Uani 1 1 d .
C1 C 0.2200(2) 0.9992(2) 0.14560(18) 0.0265(7) Uani 1 1 d .
C2 C -0.7023(2) 1.3462(2) 0.47292(19) 0.0340(8) Uani 1 1 d .
C3 C -1.0902(3) 1.2811(2) 0.4575(2) 0.0340(8) Uani 1 1 d .
C4 C -0.9528(2) 1.5912(2) 0.26811(18) 0.0291(7) Uani 1 1 d .
C5 C 0.5990(2) 1.0706(2) 0.17493(18) 0.0267(7) Uani 1 1 d .
C6 C 0.6030(2) 0.7303(2) 0.07199(18) 0.0264(7) Uani 1 1 d .
C7 C 0.0525(3) 1.2508(2) -0.0143(2) 0.0401(9) Uani 1 1 d .
H7A H 0.0984 1.2174 0.0129 0.048 Uiso 1 1 calc R
C8 C -0.2632(3) 1.5317(2) -0.1033(2) 0.0346(8) Uani 1 1 d .
C9 C -0.2824(3) 1.6282(2) -0.1134(3) 0.0537(12) Uani 1 1 d .
H9A H -0.2285 1.6454 -0.1491 0.081 Uiso 1 1 calc R
H9B H -0.2891 1.6500 -0.0666 0.081 Uiso 1 1 calc R
H9C H -0.3421 1.6522 -0.1313 0.081 Uiso 1 1 calc R
C10 C 0.0487(2) 1.3368(2) -0.02895(19) 0.0319(7) Uani 1 1 d .
C11 C -0.2337(3) 1.2514(3) -0.0828(3) 0.0509(11) Uani 1 1 d .
H11A H -0.2672 1.2355 -0.0324 0.061 Uiso 1 1 calc R
H11B H -0.2663 1.2367 -0.1173 0.061 Uiso 1 1 calc R
C12 C -0.5803(2) 1.2186(2) 0.2943(2) 0.0374(8) Uani 1 1 d .
H12A H -0.5694 1.2018 0.2444 0.045 Uiso 1 1 calc R
H12B H -0.6355 1.2698 0.3007 0.045 Uiso 1 1 calc R
C13 C -0.0050(3) 1.2067(2) -0.03577(19) 0.0326(8) Uani 1 1 d .
C14 C -0.5112(3) 1.0081(2) 0.39743(19) 0.0326(8) Uani 1 1 d .
C15 C -0.6025(2) 1.1447(2) 0.3505(2) 0.0383(8) Uani 1 1 d .
H15A H -0.6430 1.1679 0.3965 0.046 Uiso 1 1 calc R
H15B H -0.6390 1.1128 0.3321 0.046 Uiso 1 1 calc R
C16 C 0.4513(3) 0.6538(3) 0.2886(3) 0.0575(12) Uani 1 1 d .
C17 C -0.3948(3) 1.3357(2) 0.2972(2) 0.0375(8) Uani 1 1 d .
H17A H -0.3956 1.3948 0.2962 0.045 Uiso 1 1 calc R
C18 C -0.1280(2) 1.0866(2) 0.17193(17) 0.0252(6) Uani 1 1 d .
C19 C 0.1186(2) 1.1477(2) 0.30301(19) 0.0305(7) Uani 1 1 d .
C20 C -0.1321(3) 1.2026(2) -0.0956(2) 0.0440(9) Uani 1 1 d .
H20A H -0.1270 1.1438 -0.0698 0.053 Uiso 1 1 calc R
H20B H -0.1064 1.1972 -0.1485 0.053 Uiso 1 1 calc R
C21 C -0.1192(3) 0.8486(2) 0.2284(2) 0.0377(8) Uani 1 1 d .
H21A H -0.0590 0.8052 0.2136 0.056 Uiso 1 1 calc R
H21B H -0.1610 0.8540 0.1942 0.056 Uiso 1 1 calc R
H21C H -0.1521 0.8309 0.2778 0.056 Uiso 1 1 calc R
C22 C -0.3326(3) 1.4909(2) -0.1050(2) 0.0405(9) Uani 1 1 d .
H22A H -0.3931 1.5263 -0.1123 0.049 Uiso 1 1 calc R
C23 C 0.1180(2) 1.0087(2) 0.38036(19) 0.0339(8) Uani 1 1 d .
C24 C -0.4107(3) 1.3687(3) -0.0927(3) 0.0561(12) Uani 1 1 d .
H24A H -0.4183 1.3258 -0.0503 0.084 Uiso 1 1 calc R
H24B H -0.4033 1.3420 -0.1374 0.084 Uiso 1 1 calc R
H24C H -0.4678 1.4172 -0.0877 0.084 Uiso 1 1 calc R
C25 C 0.1609(3) 1.2245(2) 0.2779(2) 0.0395(9) Uani 1 1 d .
H25A H 0.1089 1.2765 0.2737 0.059 Uiso 1 1 calc R
H25B H 0.2051 1.2165 0.2302 0.059 Uiso 1 1 calc R
H25C H 0.1962 1.2307 0.3135 0.059 Uiso 1 1 calc R
C26 C -0.2541(3) 0.8986(2) 0.4271(2) 0.0404(9) Uani 1 1 d .
H26A H -0.2028 0.8819 0.3842 0.061 Uiso 1 1 calc R
H26B H -0.2767 0.8477 0.4523 0.061 Uiso 1 1 calc R
H26C H -0.2290 0.9227 0.4604 0.061 Uiso 1 1 calc R
C27 C -0.4819(3) 1.3176(2) 0.29277(19) 0.0351(8) Uani 1 1 d .
C28 C -0.1871(2) 1.1575(2) 0.12903(18) 0.0311(7) Uani 1 1 d .
H28A H -0.1453 1.1919 0.0964 0.047 Uiso 1 1 calc R
H28B H -0.2373 1.1945 0.1627 0.047 Uiso 1 1 calc R
H28C H -0.2173 1.1323 0.0999 0.047 Uiso 1 1 calc R
C29 C -0.3091(3) 1.2770(2) 0.30276(18) 0.0321(7) Uani 1 1 d .
C30 C -0.5602(3) 1.3937(3) 0.2734(3) 0.0539(12) Uani 1 1 d .
H30A H -0.6167 1.3736 0.2719 0.081 Uiso 1 1 calc R
H30B H -0.5364 1.4221 0.2254 0.081 Uiso 1 1 calc R
H30C H -0.5784 1.4347 0.3103 0.081 Uiso 1 1 calc R
C31 C -0.3371(2) 0.9656(2) 0.40300(18) 0.0307(7) Uani 1 1 d .
C32 C 0.3463(4) 0.6544(5) 0.3152(4) 0.101(2) Uani 1 1 d .
H55A H 0.3401 0.5974 0.3396 0.151 Uiso 1 1 calc R
H55B H 0.3147 0.6682 0.2736 0.151 Uiso 1 1 calc R
H55C H 0.3156 0.6980 0.3499 0.151 Uiso 1 1 calc R
C33 C -0.0967(2) 0.9349(2) 0.22766(18) 0.0270(7) Uani 1 1 d .
C34 C -0.1430(2) 1.0053(2) 0.18373(18) 0.0286(7) Uani 1 1 d .
H34A H -0.1884 0.9950 0.1605 0.034 Uiso 1 1 calc R
C35 C 0.7562(3) 0.6599(3) 0.2259(2) 0.0433(9) Uani 1 1 d .
H35A H 0.7742 0.6868 0.2621 0.052 Uiso 1 1 calc R
H35B H 0.7663 0.6952 0.1782 0.052 Uiso 1 1 calc R
C36 C 0.6390(3) 0.3604(3) 0.0924(2) 0.0524(11) Uani 1 1 d .
H36A H 0.5952 0.3947 0.0615 0.079 Uiso 1 1 calc R
H36B H 0.6036 0.3276 0.1327 0.079 Uiso 1 1 calc R
H36C H 0.6920 0.3204 0.0632 0.079 Uiso 1 1 calc R
C37 C -0.3219(3) 1.4009(2) -0.0969(2) 0.0356(8) Uani 1 1 d .
C38 C -0.4270(3) 0.9503(2) 0.4174(2) 0.0377(8) Uani 1 1 d .
H38A H -0.4343 0.8962 0.4430 0.045 Uiso 1 1 calc R
C39 C 0.6794(3) 0.4195(2) 0.1230(2) 0.0379(8) Uani 1 1 d .
C40 C -0.6010(3) 0.9748(3) 0.4141(2) 0.0449(10) Uani 1 1 d .
H40A H -0.6547 1.0155 0.4421 0.067 Uiso 1 1 calc R
H40B H -0.5899 0.9185 0.4429 0.067 Uiso 1 1 calc R
H40C H -0.6168 0.9688 0.3683 0.067 Uiso 1 1 calc R
C41 C 0.0176(3) 1.1092(2) -0.0196(2) 0.0459(10) Uani 1 1 d .
H41A H -0.0419 1.0914 0.0048 0.069 Uiso 1 1 calc R
H41B H 0.0640 1.0910 0.0123 0.069 Uiso 1 1 calc R
H41C H 0.0453 1.0824 -0.0655 0.069 Uiso 1 1 calc R
C42 C 0.1194(3) 1.3746(3) -0.0073(2) 0.0442(9) Uani 1 1 d .
H42A H 0.0880 1.4336 0.0054 0.066 Uiso 1 1 calc R
H42B H 0.1749 1.3756 -0.0483 0.066 Uiso 1 1 calc R
H42C H 0.1415 1.3392 0.0350 0.066 Uiso 1 1 calc R
C43 C 0.0132(3) 0.8695(2) 0.3095(2) 0.0366(8) Uani 1 1 d .
H43A H 0.0751 0.8407 0.2788 0.044 Uiso 1 1 calc R
H43B H -0.0267 0.8270 0.3275 0.044 Uiso 1 1 calc R
C44 C 0.8198(3) 0.4533(2) 0.1511(2) 0.0377(8) Uani 1 1 d .
C45 C -0.2199(3) 1.3062(3) 0.2999(2) 0.0442(10) Uani 1 1 d .
H45A H -0.1680 1.2801 0.2606 0.066 Uiso 1 1 calc R
H45B H -0.2000 1.2883 0.3467 0.066 Uiso 1 1 calc R
H45C H -0.2334 1.3692 0.2904 0.066 Uiso 1 1 calc R
C46 C 0.0320(3) 0.9026(2) 0.3735(2) 0.0367(8) Uani 1 1 d .
H46A H -0.0281 0.9155 0.4116 0.044 Uiso 1 1 calc R
H46B H 0.0811 0.8584 0.3952 0.044 Uiso 1 1 calc R
C47 C 0.1483(3) 1.0864(2) 0.3569(2) 0.0381(9) Uani 1 1 d .
H47A H 0.1932 1.0971 0.3805 0.046 Uiso 1 1 calc R
C48 C 0.1490(4) 0.9564(3) 0.4471(2) 0.0584(13) Uani 1 1 d .
H48A H 0.0935 0.9392 0.4806 0.088 Uiso 1 1 calc R
H48B H 0.1745 0.9912 0.4717 0.088 Uiso 1 1 calc R
H48C H 0.1993 0.9047 0.4325 0.088 Uiso 1 1 calc R
C49 C 0.7761(3) 0.4065(3) 0.1177(2) 0.0414(9) Uani 1 1 d .
H49A H 0.8178 0.3622 0.0892 0.050 Uiso 1 1 calc R
C50 C 0.8175(3) 0.5687(3) 0.2190(2) 0.0436(9) Uani 1 1 d .
H50A H 0.8830 0.5696 0.1897 0.052 Uiso 1 1 calc R
H50B H 0.8234 0.5389 0.2680 0.052 Uiso 1 1 calc R
C51 C 0.9261(3) 0.4211(3) 0.1494(2) 0.0485(10) Uani 1 1 d .
H51A H 0.9365 0.4121 0.1995 0.073 Uiso 1 1 calc R
H51B H 0.9602 0.4638 0.1206 0.073 Uiso 1 1 calc R
H51C H 0.9510 0.3664 0.1272 0.073 Uiso 1 1 calc R
C52 C 0.5910(3) 0.7080(3) 0.2936(2) 0.0510(10) Uani 1 1 d .
C53 C 0.4919(4) 0.7076(4) 0.3128(3) 0.0642(13) Uani 1 1 d .
H53A H 0.4503 0.7480 0.3450 0.077 Uiso 1 1 calc R
C54 C 0.6197(4) 0.7732(3) 0.3266(3) 0.0707(15) Uani 1 1 d .
H54A H 0.6581 0.8054 0.2879 0.106 Uiso 1 1 calc R
H54B H 0.6580 0.7434 0.3627 0.106 Uiso 1 1 calc R
H54C H 0.5616 0.8133 0.3505 0.106 Uiso 1 1 calc R
O1 O -0.31484(16) 1.03615(15) 0.36936(14) 0.0343(5) Uani 1 1 d .
O2 O -0.29745(15) 1.19392(15) 0.30905(12) 0.0297(5) Uani 1 1 d .
O3 O -0.17847(17) 1.49235(15) -0.09178(13) 0.0324(5) Uani 1 1 d .
O4 O -0.01301(17) 1.39201(15) -0.06171(13) 0.0320(5) Uani 1 1 d .
O5 O 0.61391(19) 0.48053(16) 0.15533(15) 0.0386(6) Uani 1 1 d .
O6 O 0.4981(2) 0.5973(2) 0.24223(16) 0.0509(7) Uani 1 1 d .
O7 O -0.06531(16) 1.11040(14) 0.19598(12) 0.0294(5) Uani 1 1 d .
O8 O 0.05397(17) 1.14498(15) 0.26871(13) 0.0319(5) Uani 1 1 d .
O9 O -0.44075(17) 1.18566(16) 0.44836(13) 0.0359(6) Uani 1 1 d .
H9D H -0.4017 1.2131 0.4518 0.054 Uiso 1 1 d .
HO9 H -0.4997 1.2204 0.4601 0.077(17) Uiso 1 1 d .
O10 O -0.12345(16) 1.09142(15) 0.36031(13) 0.0316(5) Uani 1 1 d .
H10A H -0.1710 1.1203 0.3429 0.047 Uiso 1 1 calc R
O11 O -0.3261(3) 1.2483(3) 0.5104(2) 0.0829(12) Uani 1 1 d .
HO11 H -0.347(3) 1.305(3) 0.488(2) 0.030(11) Uiso 1 1 d .
O12 O -0.4776(5) 1.4001(5) 0.4933(4) 0.126(2) Uiso 0.80 1 d P
O13 O -0.3885(7) 1.5068(6) 0.3867(5) 0.124(3) Uiso 0.60 1 d P
N1 N 0.1443(2) 0.9999(2) 0.18070(16) 0.0343(7) Uani 1 1 d .
N2 N -0.6244(2) 1.3075(2) 0.46939(19) 0.0506(9) Uani 1 1 d .
N3 N -1.1142(3) 1.2239(2) 0.44641(18) 0.0429(8) Uani 1 1 d .
N4 N -0.9400(2) 1.6170(2) 0.20802(15) 0.0344(7) Uani 1 1 d .
N5 N 0.6198(2) 1.0905(2) 0.22279(16) 0.0326(6) Uani 1 1 d .
N6 N 0.6256(2) 0.66171(18) 0.09932(16) 0.0318(6) Uani 1 1 d .
N7 N -0.51229(19) 1.08556(18) 0.36518(15) 0.0299(6) Uani 1 1 d .
N8 N -0.49355(19) 1.23911(18) 0.30444(15) 0.0284(6) Uani 1 1 d .
N9 N -0.2392(2) 1.34505(19) -0.09343(17) 0.0341(7) Uani 1 1 d .
N10 N -0.07605(19) 1.24794(17) -0.06845(14) 0.0264(6) Uani 1 1 d .
N11 N 0.6547(2) 0.6553(2) 0.24972(17) 0.0392(7) Uani 1 1 d .
N12 N 0.7704(2) 0.52316(19) 0.18280(17) 0.0348(7) Uani 1 1 d .
N13 N -0.03754(19) 0.94305(16) 0.26605(14) 0.0246(5) Uani 1 1 d .
N14 N 0.06668(19) 0.98157(17) 0.34628(15) 0.0270(6) Uani 1 1 d .

loop_
_atom_site_aniso_label
_atom_site_aniso_U_11
_atom_site_aniso_U_22
_atom_site_aniso_U_33
_atom_site_aniso_U_23
_atom_site_aniso_U_13
_atom_site_aniso_U_12
Nb1 0.01548(12) 0.01824(13) 0.02105(13) -0.00035(10) -0.00409(10) -0.00464(10)
Nb2 0.01922(13) 0.02166(14) 0.02076(13) 0.00003(10) -0.00635(10) -0.00074(10)
Nb3 0.02429(14) 0.01901(13) 0.02238(14) 0.00086(10) -0.00914(11) -0.00515(11)
Nb4 0.02181(13) 0.02059(13) 0.01795(13) 0.00158(10) -0.00613(10) -0.00299(11)
Nb5 0.01726(12) 0.01842(13) 0.02038(13) -0.00066(10) -0.00606(10) -0.00459(10)
Nb6 0.01771(12) 0.01509(12) 0.02274(13) 0.00170(10) -0.00640(10) -0.00337(10)
Mn1 0.0236(2) 0.0232(2) 0.0250(2) 0.00286(19) -0.00787(19) -0.00878(19)
Mn2 0.0219(2) 0.0230(2) 0.0265(2) 0.00102(19) -0.00739(19) -0.00650(19)
Mn3 0.0208(2) 0.0300(3) 0.0293(3) -0.0024(2) -0.0072(2) -0.0049(2)
Mn4 0.0330(3) 0.0281(3) 0.0350(3) 0.0039(2) -0.0102(2) -0.0086(2)
Cl1 0.0238(4) 0.0338(4) 0.0222(4) -0.0052(3) -0.0030(3) -0.0088(3)
Cl2 0.0188(3) 0.0209(3) 0.0346(4) -0.0017(3) -0.0052(3) -0.0004(3)
Cl3 0.0250(4) 0.0221(4) 0.0292(4) 0.0046(3) -0.0042(3) -0.0090(3)
Cl4 0.0191(3) 0.0299(4) 0.0284(4) -0.0037(3) -0.0063(3) -0.0087(3)
Cl5 0.0345(4) 0.0216(4) 0.0340(4) -0.0051(3) -0.0133(3) 0.0021(3)
Cl6 0.0279(4) 0.0288(4) 0.0238(4) 0.0023(3) -0.0112(3) 0.0016(3)
Cl7 0.0241(4) 0.0343(4) 0.0397(5) -0.0003(4) -0.0117(3) -0.0087(3)
Cl8 0.0245(4) 0.0390(5) 0.0234(4) 0.0010(3) -0.0019(3) 0.0002(3)
Cl9 0.0373(4) 0.0261(4) 0.0276(4) 0.0064(3) -0.0096(3) -0.0133(3)
Cl10 0.0284(4) 0.0186(3) 0.0327(4) -0.0039(3) -0.0101(3) -0.0055(3)
Cl11 0.0401(4) 0.0265(4) 0.0232(4) -0.0023(3) -0.0141(3) -0.0055(3)
Cl12 0.0305(4) 0.0239(4) 0.0289(4) 0.0044(3) -0.0155(3) -0.0048(3)
C1 0.0239(16) 0.0286(17) 0.0268(16) -0.0025(13) -0.0050(13) -0.0068(13)
C2 0.0275(18) 0.041(2) 0.0284(18) -0.0015(15) -0.0073(14) 0.0007(15)
C3 0.040(2) 0.0303(18) 0.0349(19) 0.0006(15) -0.0166(16) -0.0085(15)
C4 0.0293(17) 0.0267(17) 0.0294(18) 0.0007(14) -0.0099(14) -0.0022(14)
C5 0.0206(15) 0.0309(17) 0.0288(17) -0.0040(14) -0.0050(13) -0.0059(13)
C6 0.0230(15) 0.0236(16) 0.0329(17) 0.0012(13) -0.0097(13) -0.0051(13)
C7 0.0350(19) 0.036(2) 0.050(2) 0.0022(17) -0.0227(18) -0.0019(16)
C8 0.0374(19) 0.0310(18) 0.0352(19) 0.0017(15) -0.0152(16) -0.0042(15)
C9 0.055(3) 0.029(2) 0.083(3) -0.006(2) -0.035(2) -0.0014(18)
C10 0.0234(16) 0.043(2) 0.0283(17) -0.0028(15) -0.0083(14) -0.0051(15)
C11 0.053(3) 0.035(2) 0.077(3) -0.001(2) -0.026(2) -0.0217(19)
C12 0.0258(17) 0.041(2) 0.047(2) -0.0013(17) -0.0159(16) -0.0042(15)
C13 0.0332(18) 0.0297(18) 0.0278(17) -0.0004(14) -0.0032(14) -0.0006(14)
C14 0.0326(18) 0.0364(19) 0.0302(18) -0.0045(15) -0.0057(15) -0.0106(15)
C15 0.0245(17) 0.039(2) 0.052(2) -0.0045(17) -0.0093(16) -0.0057(15)
C16 0.047(3) 0.072(3) 0.046(3) -0.015(2) 0.001(2) -0.007(2)
C17 0.037(2) 0.0336(19) 0.044(2) 0.0069(16) -0.0135(17) -0.0137(16)
C18 0.0198(15) 0.0322(17) 0.0216(15) -0.0052(13) -0.0027(12) -0.0029(13)
C19 0.0255(16) 0.0321(18) 0.0336(18) -0.0065(14) -0.0024(14) -0.0078(14)
C20 0.050(2) 0.033(2) 0.056(3) -0.0049(18) -0.019(2) -0.0150(18)
C21 0.042(2) 0.0333(19) 0.044(2) -0.0071(16) -0.0110(17) -0.0153(16)
C22 0.0314(19) 0.036(2) 0.055(2) 0.0077(18) -0.0225(18) -0.0046(16)
C23 0.0270(17) 0.041(2) 0.0326(18) 0.0078(15) -0.0094(14) -0.0095(15)
C24 0.036(2) 0.052(3) 0.088(4) 0.010(2) -0.030(2) -0.019(2)
C25 0.037(2) 0.039(2) 0.049(2) -0.0046(17) -0.0103(17) -0.0187(17)
C26 0.038(2) 0.037(2) 0.040(2) -0.0031(17) -0.0098(17) 0.0009(16)
C27 0.0298(18) 0.039(2) 0.0322(18) 0.0084(15) -0.0078(15) -0.0075(15)
C28 0.0320(18) 0.0336(18) 0.0289(17) -0.0009(14) -0.0109(14) -0.0071(15)
C29 0.0366(19) 0.0364(19) 0.0258(17) 0.0059(14) -0.0123(14) -0.0131(16)
C30 0.036(2) 0.039(2) 0.078(3) 0.019(2) -0.013(2) -0.0075(18)
C31 0.0318(18) 0.0329(18) 0.0254(16) -0.0058(14) -0.0059(14) -0.0031(15)
C32 0.051(3) 0.142(6) 0.103(5) -0.054(5) 0.018(3) -0.023(4)
C33 0.0229(15) 0.0281(17) 0.0291(17) -0.0060(13) 0.0004(13) -0.0082(13)
C34 0.0245(16) 0.0348(18) 0.0288(17) -0.0050(14) -0.0069(13) -0.0088(14)
C35 0.045(2) 0.045(2) 0.047(2) -0.0038(18) -0.0181(19) -0.0144(18)
C36 0.066(3) 0.044(2) 0.052(3) -0.008(2) -0.021(2) -0.010(2)
C37 0.0315(18) 0.044(2) 0.038(2) 0.0059(16) -0.0161(16) -0.0168(16)
C38 0.040(2) 0.0335(19) 0.038(2) 0.0027(16) -0.0107(17) -0.0082(16)
C39 0.053(2) 0.0294(18) 0.0309(18) 0.0042(15) -0.0135(17) -0.0101(17)
C40 0.039(2) 0.048(2) 0.052(2) 0.0055(19) -0.0111(18) -0.0225(19)
C41 0.051(2) 0.031(2) 0.047(2) -0.0003(17) -0.0105(19) 0.0016(17)
C42 0.035(2) 0.054(2) 0.050(2) -0.0023(19) -0.0214(18) -0.0132(18)
C43 0.039(2) 0.0243(17) 0.046(2) 0.0032(15) -0.0160(17) -0.0049(15)
C44 0.041(2) 0.0346(19) 0.0322(19) 0.0081(15) -0.0049(16) -0.0094(16)
C45 0.045(2) 0.041(2) 0.055(2) 0.0158(18) -0.0254(19) -0.0212(18)
C46 0.041(2) 0.0308(18) 0.041(2) 0.0073(16) -0.0161(17) -0.0129(16)
C47 0.0321(19) 0.047(2) 0.043(2) 0.0037(17) -0.0170(16) -0.0188(17)
C48 0.068(3) 0.068(3) 0.056(3) 0.027(2) -0.039(2) -0.039(3)
C49 0.047(2) 0.036(2) 0.036(2) -0.0012(16) -0.0064(17) -0.0054(17)
C50 0.039(2) 0.051(2) 0.045(2) -0.0010(19) -0.0204(18) -0.0113(18)
C51 0.034(2) 0.053(3) 0.053(3) -0.007(2) -0.0069(18) -0.0011(18)
C52 0.056(3) 0.053(3) 0.045(2) -0.009(2) -0.017(2) -0.007(2)
C53 0.057(3) 0.076(3) 0.055(3) -0.028(3) 0.001(2) -0.006(3)
C54 0.078(4) 0.070(3) 0.073(3) -0.034(3) -0.025(3) -0.010(3)
O1 0.0256(12) 0.0332(13) 0.0406(14) -0.0003(11) -0.0087(11) -0.0018(10)
O2 0.0225(11) 0.0369(13) 0.0312(12) -0.0034(10) -0.0062(9) -0.0094(10)
O3 0.0326(13) 0.0253(12) 0.0424(14) -0.0027(10) -0.0148(11) -0.0064(10)
O4 0.0317(12) 0.0329(13) 0.0371(13) 0.0054(10) -0.0189(11) -0.0117(10)
O5 0.0424(15) 0.0280(13) 0.0487(16) 0.0027(11) -0.0173(12) -0.0108(11)
O6 0.0410(16) 0.0623(19) 0.0506(17) -0.0102(15) -0.0019(13) -0.0190(14)
O7 0.0327(12) 0.0282(12) 0.0309(12) 0.0043(10) -0.0140(10) -0.0108(10)
O8 0.0329(13) 0.0276(12) 0.0401(14) -0.0005(10) -0.0148(11) -0.0110(10)
O9 0.0293(13) 0.0415(14) 0.0338(13) -0.0032(11) -0.0063(10) -0.0041(11)
O10 0.0217(11) 0.0365(13) 0.0356(13) -0.0072(10) -0.0072(10) -0.0021(10)
O11 0.062(2) 0.111(4) 0.082(3) -0.033(3) -0.014(2) -0.020(2)
N1 0.0271(15) 0.0405(17) 0.0340(16) -0.0044(13) -0.0001(13) -0.0114(13)
N2 0.0315(17) 0.065(2) 0.0432(19) -0.0074(17) -0.0083(15) 0.0090(16)
N3 0.058(2) 0.0334(17) 0.0468(19) 0.0020(14) -0.0238(17) -0.0194(16)
N4 0.0388(17) 0.0388(17) 0.0232(15) 0.0032(12) -0.0072(12) -0.0088(14)
N5 0.0263(14) 0.0426(17) 0.0319(15) -0.0099(13) -0.0065(12) -0.0095(13)
N6 0.0295(15) 0.0254(15) 0.0379(16) 0.0034(12) -0.0094(13) -0.0044(12)
N7 0.0234(14) 0.0341(16) 0.0321(15) -0.0050(12) -0.0054(12) -0.0063(12)
N8 0.0214(13) 0.0333(15) 0.0295(15) -0.0016(12) -0.0077(11) -0.0041(12)
N9 0.0315(15) 0.0325(16) 0.0436(18) 0.0044(13) -0.0158(13) -0.0145(13)
N10 0.0287(14) 0.0254(14) 0.0253(14) -0.0009(11) -0.0053(11) -0.0084(11)
N11 0.0413(18) 0.0434(18) 0.0348(17) -0.0044(14) -0.0134(14) -0.0082(15)
N12 0.0343(16) 0.0318(16) 0.0383(17) 0.0048(13) -0.0140(13) -0.0071(13)
N13 0.0241(13) 0.0213(13) 0.0281(14) 0.0000(11) -0.0059(11) -0.0063(11)
N14 0.0233(13) 0.0275(14) 0.0295(14) 0.0039(11) -0.0085(11) -0.0063(11)

loop_
_atom_type_symbol
_atom_type_description
_atom_type_scat_dispersion_real
_atom_type_scat_dispersion_imag
_atom_type_scat_source
C C 0.0033 0.0016 'International Tables Vol C Tables 4.2.6.8 and 6.1.1.4'
H H 0.0000 0.0000 'International Tables Vol C Tables 4.2.6.8 and 6.1.1.4'
N N 0.0061 0.0033 'International Tables Vol C Tables 4.2.6.8 and 6.1.1.4'
O O 0.0106 0.0060 'International Tables Vol C Tables 4.2.6.8 and 6.1.1.4'
Cl Cl 0.1484 0.1585 'International Tables Vol C Tables 4.2.6.8 and 6.1.1.4'
Mn Mn 0.3368 0.7283 'International Tables Vol C Tables 4.2.6.8 and 6.1.1.4'
Nb Nb -2.0727 0.6215 'International Tables Vol C Tables 4.2.6.8 and 6.1.1.4'

loop_
_geom_angle_atom_site_label_1
_geom_angle_atom_site_label_2
_geom_angle_atom_site_label_3
_geom_angle
_geom_angle_site_symmetry_1
_geom_angle_site_symmetry_3
C1 Nb1 Cl3 81.85(8) . .
C1 Nb1 Cl2 81.64(8) . .
Cl3 Nb1 Cl2 163.27(3) . .
C1 Nb1 Cl1 83.19(9) . .
Cl3 Nb1 Cl1 87.51(3) . .
Cl2 Nb1 Cl1 87.84(3) . .
C1 Nb1 Cl4 80.00(9) . .
Cl3 Nb1 Cl4 90.33(3) . .
Cl2 Nb1 Cl4 89.48(3) . .
Cl1 Nb1 Cl4 163.19(3) . .
C1 Nb1 Nb6 135.22(8) . 2_675
Cl3 Nb1 Nb6 142.94(2) . 2_675
Cl2 Nb1 Nb6 53.63(3) . 2_675
Cl1 Nb1 Nb6 95.93(3) . 2_675
Cl4 Nb1 Nb6 95.82(3) . 2_675
C1 Nb1 Nb6 135.36(8) . .
Cl3 Nb1 Nb6 53.59(2) . .
Cl2 Nb1 Nb6 143.00(2) . .
Cl1 Nb1 Nb6 96.10(3) . .
Cl4 Nb1 Nb6 96.01(3) . .
Nb6 Nb1 Nb6 89.38(2) 2_675 .
C1 Nb1 Nb5 136.66(8) . .
Cl3 Nb1 Nb5 94.74(2) . .
Cl2 Nb1 Nb5 95.38(3) . .
Cl1 Nb1 Nb5 53.472(19) . .
Cl4 Nb1 Nb5 143.34(2) . .
Nb6 Nb1 Nb5 59.900(14) 2_675 .
Nb6 Nb1 Nb5 59.74(2) . .
C1 Nb1 Nb5 133.42(8) . 2_675
Cl3 Nb1 Nb5 96.84(3) . 2_675
Cl2 Nb1 Nb5 96.46(2) . 2_675
Cl1 Nb1 Nb5 143.39(3) . 2_675
Cl4 Nb1 Nb5 53.42(3) . 2_675
Nb6 Nb1 Nb5 59.772(18) 2_675 2_675
Nb6 Nb1 Nb5 59.773(11) . 2_675
Nb5 Nb1 Nb5 89.917(17) . 2_675
C2 Nb2 Cl5 82.34(10) . .
C2 Nb2 Cl8 82.80(9) . .
Cl5 Nb2 Cl8 88.85(3) . .
C2 Nb2 Cl7 80.74(10) . .
Cl5 Nb2 Cl7 163.07(3) . .
Cl8 Nb2 Cl7 89.56(3) . .
C2 Nb2 Cl6 80.59(9) . .
Cl5 Nb2 Cl6 87.41(3) . .
Cl8 Nb2 Cl6 163.32(3) . .
Cl7 Nb2 Cl6 89.30(3) . .
C2 Nb2 Nb4 134.23(9) . 2_386
Cl5 Nb2 Nb4 95.54(3) . 2_386
Cl8 Nb2 Nb4 142.96(2) . 2_386
Cl7 Nb2 Nb4 95.86(3) . 2_386
Cl6 Nb2 Nb4 53.67(2) . 2_386
C2 Nb2 Nb3 135.88(10) . .
Cl5 Nb2 Nb3 53.54(2) . .
Cl8 Nb2 Nb3 95.16(2) . .
Cl7 Nb2 Nb3 143.38(2) . .
Cl6 Nb2 Nb3 95.66(2) . .
Nb4 Nb2 Nb3 60.00(2) 2_386 .
C2 Nb2 Nb4 136.13(9) . .
Cl5 Nb2 Nb4 96.63(3) . .
Cl8 Nb2 Nb4 53.35(2) . .
Cl7 Nb2 Nb4 95.92(3) . .
Cl6 Nb2 Nb4 143.28(2) . .
Nb4 Nb2 Nb4 89.62(3) 2_386 .
Nb3 Nb2 Nb4 59.849(18) . .
C2 Nb2 Nb3 134.19(10) . 2_386
Cl5 Nb2 Nb3 143.44(3) . 2_386
Cl8 Nb2 Nb3 96.24(3) . 2_386
Cl7 Nb2 Nb3 53.46(3) . 2_386
Cl6 Nb2 Nb3 96.43(3) . 2_386
Nb4 Nb2 Nb3 59.834(12) 2_386 2_386
Nb3 Nb2 Nb3 89.919(19) . 2_386
Nb4 Nb2 Nb3 59.784(18) . 2_386
C3 Nb3 Cl9 81.53(9) . .
C3 Nb3 Cl5 81.02(10) . .
Cl9 Nb3 Cl5 89.08(3) . .
C3 Nb3 Cl11 81.67(9) . .
Cl9 Nb3 Cl11 163.10(3) . .
Cl5 Nb3 Cl11 90.11(3) . .
C3 Nb3 Cl7 82.05(10) . 2_386
Cl9 Nb3 Cl7 87.68(3) . 2_386
Cl5 Nb3 Cl7 163.06(3) . 2_386
Cl11 Nb3 Cl7 88.19(3) . 2_386
C3 Nb3 Nb4 135.31(9) . .
Cl9 Nb3 Nb4 143.15(2) . .
Cl5 Nb3 Nb4 96.76(3) . .
Cl11 Nb3 Nb4 53.65(2) . .
Cl7 Nb3 Nb4 95.78(3) 2_386 .
C3 Nb3 Nb4 134.98(9) . 2_386
Cl9 Nb3 Nb4 53.48(3) . 2_386
Cl5 Nb3 Nb4 95.38(3) . 2_386
Cl11 Nb3 Nb4 143.35(3) . 2_386
Cl7 Nb3 Nb4 96.02(3) 2_386 2_386
Nb4 Nb3 Nb4 89.70(2) . 2_386
C3 Nb3 Nb2 134.47(9) . .
Cl9 Nb3 Nb2 96.64(2) . .
Cl5 Nb3 Nb2 53.44(3) . .
Cl11 Nb3 Nb2 96.42(2) . .
Cl7 Nb3 Nb2 143.48(3) 2_386 .
Nb4 Nb3 Nb2 60.111(13) . .
Nb4 Nb3 Nb2 59.881(11) 2_386 .
C3 Nb3 Nb2 135.45(10) . 2_386
Cl9 Nb3 Nb2 95.07(3) . 2_386
Cl5 Nb3 Nb2 143.51(2) . 2_386
Cl11 Nb3 Nb2 95.60(2) . 2_386
Cl7 Nb3 Nb2 53.40(2) 2_386 2_386
Nb4 Nb3 Nb2 59.79(2) . 2_386
Nb4 Nb3 Nb2 59.969(13) 2_386 2_386
Nb2 Nb3 Nb2 90.081(19) . 2_386
C4 Nb4 Cl9 80.46(9) . 2_386
C4 Nb4 Cl8 82.13(8) . .
Cl9 Nb4 Cl8 88.34(4) 2_386 .
C4 Nb4 Cl11 82.28(9) . .
Cl9 Nb4 Cl11 162.70(3) 2_386 .
Cl8 Nb4 Cl11 88.21(4) . .
C4 Nb4 Cl6 80.27(8) . 2_386
Cl9 Nb4 Cl6 89.19(4) 2_386 2_386
Cl8 Nb4 Cl6 162.40(3) . 2_386
Cl11 Nb4 Cl6 88.99(4) . 2_386
C4 Nb4 Nb2 133.96(8) . 2_386
Cl9 Nb4 Nb2 96.77(3) 2_386 2_386
Cl8 Nb4 Nb2 143.91(2) . 2_386
Cl11 Nb4 Nb2 95.99(3) . 2_386
Cl6 Nb4 Nb2 53.69(2) 2_386 2_386
C4 Nb4 Nb3 135.86(9) . .
Cl9 Nb4 Nb3 143.67(3) 2_386 .
Cl8 Nb4 Nb3 95.43(3) . .
Cl11 Nb4 Nb3 53.58(3) . .
Cl6 Nb4 Nb3 96.86(3) 2_386 .
Nb2 Nb4 Nb3 60.376(17) 2_386 .
C4 Nb4 Nb3 133.83(9) . 2_386
Cl9 Nb4 Nb3 53.41(2) 2_386 2_386
Cl8 Nb4 Nb3 96.72(3) . 2_386
Cl11 Nb4 Nb3 143.88(2) . 2_386
Cl6 Nb4 Nb3 95.77(2) 2_386 2_386
Nb2 Nb4 Nb3 60.12(2) 2_386 2_386
Nb3 Nb4 Nb3 90.30(2) . 2_386
C4 Nb4 Nb2 135.64(8) . .
Cl9 Nb4 Nb2 95.22(3) 2_386 .
Cl8 Nb4 Nb2 53.54(3) . .
Cl11 Nb4 Nb2 96.32(3) . .
Cl6 Nb4 Nb2 144.07(2) 2_386 .
Nb2 Nb4 Nb2 90.38(3) 2_386 .
Nb3 Nb4 Nb2 60.04(2) . .
Nb3 Nb4 Nb2 60.25(2) 2_386 .
C5 Nb5 Cl12 81.61(9) . .
C5 Nb5 Cl1 80.37(8) . .
Cl12 Nb5 Cl1 89.61(3) . .
C5 Nb5 Cl4 82.66(8) . 2_675
Cl12 Nb5 Cl4 87.97(3) . 2_675
Cl1 Nb5 Cl4 163.02(3) . 2_675
C5 Nb5 Cl10 81.34(9) . .
Cl12 Nb5 Cl10 162.87(3) . .
Cl1 Nb5 Cl10 89.16(3) . .
Cl4 Nb5 Cl10 88.23(3) 2_675 .
C5 Nb5 Nb6 135.42(8) . .
Cl12 Nb5 Nb6 53.84(3) . .
Cl1 Nb5 Nb6 96.24(2) . .
Cl4 Nb5 Nb6 95.87(2) 2_675 .
Cl10 Nb5 Nb6 143.24(3) . .
C5 Nb5 Nb6 135.09(9) . 2_675
Cl12 Nb5 Nb6 143.30(2) . 2_675
Cl1 Nb5 Nb6 95.81(3) . 2_675
Cl4 Nb5 Nb6 96.15(3) 2_675 2_675
Cl10 Nb5 Nb6 53.78(2) . 2_675
Nb6 Nb5 Nb6 89.46(2) . 2_675
C5 Nb5 Nb1 133.78(8) . .
Cl12 Nb5 Nb1 96.57(3) . .
Cl1 Nb5 Nb1 53.41(3) . .
Cl4 Nb5 Nb1 143.57(3) 2_675 .
Cl10 Nb5 Nb1 96.40(2) . .
Nb6 Nb5 Nb1 59.992(11) . .
Nb6 Nb5 Nb1 59.796(15) 2_675 .
C5 Nb5 Nb1 136.14(8) . 2_675
Cl12 Nb5 Nb1 95.57(3) . 2_675
Cl1 Nb5 Nb1 143.49(2) . 2_675
Cl4 Nb5 Nb1 53.483(19) 2_675 2_675
Cl10 Nb5 Nb1 95.56(2) . 2_675
Nb6 Nb5 Nb1 59.785(12) . 2_675
Nb6 Nb5 Nb1 59.90(2) 2_675 2_675
Nb1 Nb5 Nb1 90.083(17) . 2_675
C6 Nb6 Cl2 82.26(8) . 2_675
C6 Nb6 Cl3 80.15(8) . .
Cl2 Nb6 Cl3 162.40(3) 2_675 .
C6 Nb6 Cl12 79.92(9) . .
Cl2 Nb6 Cl12 88.96(4) 2_675 .
Cl3 Nb6 Cl12 87.78(4) . .
C6 Nb6 Cl10 82.36(9) . 2_675
Cl2 Nb6 Cl10 88.44(3) 2_675 2_675
Cl3 Nb6 Cl10 89.43(4) . 2_675
Cl12 Nb6 Cl10 162.28(3) . 2_675
C6 Nb6 Nb5 133.44(8) . .
Cl2 Nb6 Nb5 96.96(2) 2_675 .
Cl3 Nb6 Nb5 94.97(2) . .
Cl12 Nb6 Nb5 53.55(2) . .
Cl10 Nb6 Nb5 144.17(2) 2_675 .
C6 Nb6 Nb1 135.83(8) . 2_675
Cl2 Nb6 Nb1 53.61(2) 2_675 2_675
Cl3 Nb6 Nb1 143.96(2) . 2_675
Cl12 Nb6 Nb1 95.85(3) . 2_675
Cl10 Nb6 Nb1 96.68(3) 2_675 2_675
Nb5 Nb6 Nb1 60.44(2) . 2_675
C6 Nb6 Nb5 136.00(8) . 2_675
Cl2 Nb6 Nb5 95.66(3) 2_675 2_675
Cl3 Nb6 Nb5 97.11(3) . 2_675
Cl12 Nb6 Nb5 144.08(3) . 2_675
Cl10 Nb6 Nb5 53.65(3) 2_675 2_675
Nb5 Nb6 Nb5 90.54(2) . 2_675
Nb1 Nb6 Nb5 60.30(2) 2_675 2_675
C6 Nb6 Nb1 133.52(8) . .
Cl2 Nb6 Nb1 144.22(2) 2_675 .
Cl3 Nb6 Nb1 53.37(3) . .
Cl12 Nb6 Nb1 96.56(3) . .
Cl10 Nb6 Nb1 95.78(3) 2_675 .
Nb5 Nb6 Nb1 60.264(19) . .
Nb1 Nb6 Nb1 90.62(2) 2_675 .
Nb5 Nb6 Nb1 60.324(19) 2_675 .
O3 Mn1 O4 90.02(10) . .
O3 Mn1 N9 91.99(12) . .
O4 Mn1 N9 163.54(12) . .
O3 Mn1 N10 166.01(11) . .
O4 Mn1 N10 91.38(11) . .
N9 Mn1 N10 82.84(12) . .
O3 Mn1 N4 93.54(11) . 2_485
O4 Mn1 N4 97.97(11) . 2_485
N9 Mn1 N4 98.21(12) . 2_485
N10 Mn1 N4 100.05(11) . 2_485
O8 Mn2 O7 90.78(10) . .
O8 Mn2 N14 92.61(11) . .
O7 Mn2 N14 173.07(11) . .
O8 Mn2 N13 177.02(11) . .
O7 Mn2 N13 92.16(10) . .
N14 Mn2 N13 84.51(11) . .
O8 Mn2 N1 87.90(11) . .
O7 Mn2 N1 94.67(11) . .
N14 Mn2 N1 91.49(11) . .
N13 Mn2 N1 91.39(11) . .
O8 Mn2 O10 91.07(10) . .
O7 Mn2 O10 90.68(10) . .
N14 Mn2 O10 83.22(10) . .
N13 Mn2 O10 89.37(10) . .
N1 Mn2 O10 174.57(10) . .
O1 Mn3 O2 89.73(10) . .
O1 Mn3 N8 176.38(11) . .
O2 Mn3 N8 92.81(11) . .
O1 Mn3 N7 93.77(11) . .
O2 Mn3 N7 174.99(11) . .
N8 Mn3 N7 83.54(12) . .
O1 Mn3 N5 94.79(11) . 1_455
O2 Mn3 N5 97.17(10) . 1_455
N8 Mn3 N5 87.46(11) . 1_455
N7 Mn3 N5 86.13(11) . 1_455
O1 Mn3 O9 90.05(10) . .
O2 Mn3 O9 88.82(9) . .
N8 Mn3 O9 87.41(10) . .
N7 Mn3 O9 87.58(10) . .
N5 Mn3 O9 172.30(10) 1_455 .
O5 Mn4 O6 89.39(12) . .
O5 Mn4 N11 171.38(12) . .
O6 Mn4 N11 91.74(13) . .
O5 Mn4 N12 91.75(12) . .
O6 Mn4 N12 159.15(13) . .
N11 Mn4 N12 84.18(13) . .
O5 Mn4 N6 95.52(11) . .
O6 Mn4 N6 100.01(12) . .
N11 Mn4 N6 92.70(12) . .
N12 Mn4 N6 100.60(12) . .
Nb1 Cl1 Nb5 73.12(3) . .
Nb1 Cl2 Nb6 72.76(2) . 2_675
Nb1 Cl3 Nb6 73.03(2) . .
Nb5 Cl4 Nb1 73.10(3) 2_675 .
Nb2 Cl5 Nb3 73.02(3) . .
Nb4 Cl6 Nb2 72.64(2) 2_386 .
Nb2 Cl7 Nb3 73.14(3) . 2_386
Nb4 Cl8 Nb2 73.11(2) . .
Nb3 Cl9 Nb4 73.11(3) . 2_386
Nb5 Cl10 Nb6 72.57(3) . 2_675
Nb3 Cl11 Nb4 72.77(3) . .
Nb5 Cl12 Nb6 72.61(3) . .
N1 C1 Nb1 177.1(3) . .
N2 C2 Nb2 176.8(3) . .
N3 C3 Nb3 179.6(3) . .
N4 C4 Nb4 178.6(3) . .
N5 C5 Nb5 176.8(3) . .
N6 C6 Nb6 172.7(3) . .
C10 C7 C13 126.2(3) . .
O3 C8 C22 124.3(3) . .
O3 C8 C9 114.8(3) . .
C22 C8 C9 120.9(3) . .
O4 C10 C7 124.7(3) . .
O4 C10 C42 114.6(3) . .
C7 C10 C42 120.7(3) . .
C20 C11 N9 109.8(3) . .
N8 C12 C15 108.6(3) . .
N10 C13 C7 121.8(3) . .
N10 C13 C41 120.8(3) . .
C7 C13 C41 117.4(3) . .
N7 C14 C38 123.3(3) . .
N7 C14 C40 119.9(3) . .
C38 C14 C40 116.8(3) . .
N7 C15 C12 110.2(3) . .
O6 C16 C53 124.6(4) . .
O6 C16 C32 113.7(5) . .
C53 C16 C32 121.8(5) . .
C29 C17 C27 127.1(4) . .
O7 C18 C34 125.1(3) . .
O7 C18 C28 114.0(3) . .
C34 C18 C28 120.8(3) . .
O8 C19 C47 124.5(3) . .
O8 C19 C25 113.8(3) . .
C47 C19 C25 121.8(3) . .
N10 C20 C11 109.1(3) . .
C8 C22 C37 125.6(3) . .
N14 C23 C47 122.8(3) . .
N14 C23 C48 120.2(3) . .
C47 C23 C48 117.0(3) . .
N8 C27 C17 121.6(3) . .
N8 C27 C30 121.8(3) . .
C17 C27 C30 116.6(3) . .
O2 C29 C17 124.2(3) . .
O2 C29 C45 114.8(3) . .
C17 C29 C45 121.1(3) . .
O1 C31 C38 124.9(3) . .
O1 C31 C26 114.4(3) . .
C38 C31 C26 120.7(3) . .
N13 C33 C34 122.4(3) . .
N13 C33 C21 121.0(3) . .
C34 C33 C21 116.6(3) . .
C18 C34 C33 125.8(3) . .
N11 C35 C50 107.6(3) . .
N9 C37 C22 123.0(3) . .
N9 C37 C24 119.6(3) . .
C22 C37 C24 117.4(3) . .
C31 C38 C14 126.1(3) . .
O5 C39 C49 124.7(4) . .
O5 C39 C36 113.4(4) . .
C49 C39 C36 121.8(4) . .
N13 C43 C46 108.7(3) . .
N12 C44 C49 121.9(4) . .
N12 C44 C51 119.8(4) . .
C49 C44 C51 118.3(4) . .
N14 C46 C43 108.0(3) . .
C19 C47 C23 125.9(3) . .
C39 C49 C44 125.7(4) . .
N12 C50 C35 108.1(3) . .
N11 C52 C53 122.5(4) . .
N11 C52 C54 121.2(4) . .
C53 C52 C54 116.3(4) . .
C16 C53 C52 125.4(4) . .
C31 O1 Mn3 126.9(2) . .
C29 O2 Mn3 124.9(2) . .
C8 O3 Mn1 128.0(2) . .
C10 O4 Mn1 128.2(2) . .
C39 O5 Mn4 128.3(2) . .
C16 O6 Mn4 128.3(3) . .
C18 O7 Mn2 127.4(2) . .
C19 O8 Mn2 126.8(2) . .
C1 N1 Mn2 156.5(3) . .
C4 N4 Mn1 161.5(3) . 2_485
C5 N5 Mn3 158.4(3) . 1_655
C6 N6 Mn4 150.3(3) . .
C14 N7 C15 121.1(3) . .
C14 N7 Mn3 124.9(2) . .
C15 N7 Mn3 114.0(2) . .
C27 N8 C12 122.1(3) . .
C27 N8 Mn3 125.3(2) . .
C12 N8 Mn3 112.6(2) . .
C37 N9 C11 120.1(3) . .
C37 N9 Mn1 125.9(2) . .
C11 N9 Mn1 113.8(2) . .
C13 N10 C20 122.3(3) . .
C13 N10 Mn1 127.0(2) . .
C20 N10 Mn1 110.6(2) . .
C52 N11 C35 122.4(4) . .
C52 N11 Mn4 127.2(3) . .
C35 N11 Mn4 109.9(2) . .
C44 N12 C50 120.5(3) . .
C44 N12 Mn4 126.6(3) . .
C50 N12 Mn4 112.7(2) . .
C33 N13 C43 122.5(3) . .
C33 N13 Mn2 126.2(2) . .
C43 N13 Mn2 111.0(2) . .
C23 N14 C46 122.0(3) . .
C23 N14 Mn2 125.5(2) . .
C46 N14 Mn2 111.6(2) . .

loop_
_geom_bond_atom_site_label_1
_geom_bond_atom_site_label_2
_geom_bond_distance
_geom_bond_site_symmetry_2
Nb1 C1 2.281(3) .
Nb1 Cl3 2.4579(10) .
Nb1 Cl2 2.4633(10) .
Nb1 Cl1 2.4648(10) .
Nb1 Cl4 2.4710(9) .
Nb1 Nb6 2.9224(7) 2_675
Nb1 Nb6 2.9294(8) .
Nb1 Nb5 2.9374(9) .
Nb1 Nb5 2.9418(10) 2_675
Nb2 C2 2.290(3) .
Nb2 Cl5 2.4616(11) .
Nb2 Cl8 2.4652(11) .
Nb2 Cl7 2.4673(10) .
Nb2 Cl6 2.4688(11) .
Nb2 Nb4 2.9240(8) 2_386
Nb2 Nb3 2.9309(10) .
Nb2 Nb4 2.9330(7) .
Nb2 Nb3 2.9412(9) 2_386
Nb3 C3 2.278(4) .
Nb3 Cl9 2.4564(11) .
Nb3 Cl5 2.4646(10) .
Nb3 Cl11 2.4646(11) .
Nb3 Cl7 2.4691(11) 2_386
Nb3 Nb4 2.9253(8) .
Nb3 Nb4 2.9275(9) 2_386
Nb3 Nb2 2.9412(9) 2_386
Nb4 C4 2.293(3) .
Nb4 Cl9 2.4587(11) 2_386
Nb4 Cl8 2.4593(11) .
Nb4 Cl11 2.4667(10) .
Nb4 Cl6 2.4679(10) 2_386
Nb4 Nb2 2.9240(8) 2_386
Nb4 Nb3 2.9275(9) 2_386
Nb5 C5 2.277(3) .
Nb5 Cl12 2.4629(10) .
Nb5 Cl1 2.4667(10) .
Nb5 Cl4 2.4690(10) 2_675
Nb5 Cl10 2.4695(11) .
Nb5 Nb6 2.9220(9) .
Nb5 Nb6 2.9255(7) 2_675
Nb5 Nb1 2.9418(10) 2_675
Nb6 C6 2.273(3) .
Nb6 Cl2 2.4638(10) 2_675
Nb6 Cl3 2.4649(10) .
Nb6 Cl12 2.4722(10) .
Nb6 Cl10 2.4738(9) 2_675
Nb6 Nb1 2.9224(7) 2_675
Nb6 Nb5 2.9255(7) 2_675
Mn1 O3 1.888(2) .
Mn1 O4 1.895(2) .
Mn1 N9 1.962(3) .
Mn1 N10 1.967(3) .
Mn1 N4 2.150(3) 2_485
Mn2 O8 1.894(2) .
Mn2 O7 1.898(2) .
Mn2 N14 1.972(3) .
Mn2 N13 1.975(3) .
Mn2 N1 2.289(3) .
Mn2 O10 2.313(2) .
Mn3 O1 1.892(2) .
Mn3 O2 1.903(2) .
Mn3 N8 1.966(3) .
Mn3 N7 1.970(3) .
Mn3 N5 2.285(3) 1_455
Mn3 O9 2.300(3) .
Mn4 O5 1.883(3) .
Mn4 O6 1.890(3) .
Mn4 N11 1.952(3) .
Mn4 N12 1.967(3) .
Mn4 N6 2.149(3) .
Cl2 Nb6 2.4638(10) 2_675
Cl4 Nb5 2.4690(10) 2_675
Cl6 Nb4 2.4679(10) 2_386
Cl7 Nb3 2.4691(11) 2_386
Cl9 Nb4 2.4587(11) 2_386
Cl10 Nb6 2.4738(9) 2_675
C1 N1 1.147(4) .
C2 N2 1.140(4) .
C3 N3 1.142(4) .
C4 N4 1.137(4) .
C5 N5 1.143(4) .
C6 N6 1.146(4) .
C7 C10 1.363(5) .
C7 C13 1.409(5) .
C8 O3 1.293(4) .
C8 C22 1.367(5) .
C8 C9 1.499(5) .
C10 O4 1.294(4) .
C10 C42 1.505(5) .
C11 C20 1.471(6) .
C11 N9 1.479(5) .
C12 N8 1.468(4) .
C12 C15 1.519(5) .
C13 N10 1.318(4) .
C13 C41 1.518(5) .
C14 N7 1.302(4) .
C14 C38 1.431(5) .
C14 C40 1.506(5) .
C15 N7 1.473(4) .
C16 O6 1.303(5) .
C16 C53 1.368(7) .
C16 C32 1.501(7) .
C17 C29 1.375(5) .
C17 C27 1.417(5) .
C18 O7 1.292(4) .
C18 C34 1.366(4) .
C18 C28 1.500(4) .
C19 O8 1.293(4) .
C19 C47 1.372(5) .
C19 C25 1.497(5) .
C20 N10 1.465(4) .
C21 C33 1.517(4) .
C22 C37 1.408(5) .
C23 N14 1.303(4) .
C23 C47 1.416(5) .
C23 C48 1.505(5) .
C24 C37 1.515(5) .
C26 C31 1.510(5) .
C27 N8 1.304(4) .
C27 C30 1.510(5) .
C29 O2 1.298(4) .
C29 C45 1.499(5) .
C31 O1 1.298(4) .
C31 C38 1.367(5) .
C33 N13 1.310(4) .
C33 C34 1.420(5) .
C35 N11 1.471(5) .
C35 C50 1.513(6) .
C36 C39 1.503(5) .
C37 N9 1.316(5) .
C39 O5 1.290(5) .
C39 C49 1.364(5) .
C43 N13 1.471(4) .
C43 C46 1.512(5) .
C44 N12 1.312(5) .
C44 C49 1.417(6) .
C44 C51 1.507(5) .
C46 N14 1.475(4) .
C50 N12 1.473(5) .
C52 N11 1.306(5) .
C52 C53 1.416(7) .
C52 C54 1.505(6) .
N4 Mn1 2.150(3) 2_485
N5 Mn3 2.285(3) 1_655

loop_
_geom_hbond_atom_site_label_D
_geom_hbond_atom_site_label_H
_geom_hbond_atom_site_label_A
_geom_hbond_distance_DH
_geom_hbond_distance_HA
_geom_hbond_distance_DA
_geom_hbond_angle_DHA
O9 H9D O11 0.836(2) 1.990(4) 2.750(5) 150.7(2)
O9 HO9 N2 0.894(2) 1.978(3) 2.863(4) 170.27(19)
O11 HO11 O12 0.95(4) 2.11(4) 2.874(8) 137(3)
